data_7237322
loop_
_publ_author_name
'Zheng, Xubin'
'Fan, Ruiqing'
'Xing, Kai'
'Wang, Ani'
'Du, Xi'
'Wang, Ping'
'Yang, Yulin'

_publ_section_title
;
 Dual-emissive nanocomposites based on Eu(iii) functionalized
 Cu(i)-coordination polymer for ratiometric fluorescent sensing and
 integrating Boolean logic operations
;
_journal_issue 23
_journal_name_full 'Journal of Materials Chemistry C'
_journal_page_first 6229
_journal_paper_doi 10.1039/C8TC01425F
_journal_volume 6
_journal_year 2018
_chemical_formula_sum 'C30 H29 Cu N8 O7'
_chemical_formula_weight 677.15
_space_group_IT_number 14
_space_group_name_Hall '-P 2ybc'
_space_group_name_H-M_alt 'P 1 21/c 1'
_symmetry_cell_setting monoclinic
_symmetry_space_group_name_H-M 'P 1 21/c 1'
_atom_sites_solution_hydrogens geom
_atom_sites_solution_primary direct
_atom_sites_solution_secondary difmap
_audit_creation_method SHELXL-97
_audit_update_record
;
2017-11-22 deposited with the CCDC.
2018-05-17 downloaded from the CCDC.
;
_cell_angle_alpha 90.00
_cell_angle_beta 113.423(4)
_cell_angle_gamma 90.00
_cell_formula_units_Z 4
_cell_length_a 14.088(5)
_cell_length_b 20.940(7)
_cell_length_c 11.306(4)
_cell_measurement_reflns_used 5397
_cell_measurement_temperature 296(2)
_cell_measurement_theta_max 25.00
_cell_measurement_theta_min 1.85
_cell_volume 3060.5(18)
_computing_cell_refinement 'Bruker SMART'
_computing_data_collection 'Bruker SMART'
_computing_data_reduction 'Bruker SAINT'
_computing_molecular_graphics SHELXP-97
_computing_publication_material SHELXTL
_computing_structure_refinement 'SHELXL-97 (Sheldrick, 1997)'
_computing_structure_solution 'SHELXS-97 (Sheldrick, 1990)'
_diffrn_ambient_temperature 296(2)
_diffrn_measured_fraction_theta_full 0.997
_diffrn_measured_fraction_theta_max 0.997
_diffrn_measurement_device_type 'Bruker Smart APEX CCD area detector'
_diffrn_measurement_method 'phi and omega scans'
_diffrn_radiation_monochromator graphite
_diffrn_radiation_source 'fine-focus sealed tube'
_diffrn_radiation_type MoK\a
_diffrn_radiation_wavelength 0.71073
_diffrn_reflns_av_R_equivalents 0.0329
_diffrn_reflns_av_sigmaI/netI 0.0290
_diffrn_reflns_limit_h_max 15
_diffrn_reflns_limit_h_min -16
_diffrn_reflns_limit_k_max 24
_diffrn_reflns_limit_k_min -24
_diffrn_reflns_limit_l_max 12
_diffrn_reflns_limit_l_min -13
_diffrn_reflns_number 21510
_diffrn_reflns_theta_full 25.00
_diffrn_reflns_theta_max 25.00
_diffrn_reflns_theta_min 1.85
_diffrn_standards_decay_% 0
_diffrn_standards_interval_count 0
_diffrn_standards_interval_time 0
_diffrn_standards_number 0
_exptl_absorpt_coefficient_mu 0.775
_exptl_absorpt_correction_T_max 0.805
_exptl_absorpt_correction_T_min 0.793
_exptl_absorpt_correction_type multi-scan
_exptl_crystal_colour red
_exptl_crystal_density_diffrn 1.470
_exptl_crystal_density_method 'not measured'
_exptl_crystal_description block
_exptl_crystal_F_000 1400
_exptl_crystal_size_max 0.30
_exptl_crystal_size_mid 0.28
_exptl_crystal_size_min 0.28
_refine_diff_density_max 0.289
_refine_diff_density_min -0.421
_refine_diff_density_rms 0.049
_refine_ls_extinction_method none
_refine_ls_goodness_of_fit_ref 1.078
_refine_ls_hydrogen_treatment mixed
_refine_ls_matrix_type full
_refine_ls_number_parameters 415
_refine_ls_number_reflns 5382
_refine_ls_number_restraints 0
_refine_ls_restrained_S_all 1.078
_refine_ls_R_factor_all 0.0601
_refine_ls_R_factor_gt 0.0429
_refine_ls_shift/su_max 0.078
_refine_ls_shift/su_mean 0.007
_refine_ls_structure_factor_coef Fsqd
_refine_ls_weighting_details 'calc w=1/[\s^2^(Fo^2^)+(0.1000P)^2^+0.0000P] where P=(Fo^2^+2Fc^2^)/3'
_refine_ls_weighting_scheme calc
_refine_ls_wR_factor_gt 0.1410
_refine_ls_wR_factor_ref 0.1520
_reflns_number_gt 4066
_reflns_number_total 5382
_reflns_threshold_expression >2sigma(I)
_cod_data_source_file c8tc01425f2.cif
_cod_data_source_block Cu-COOH
_cod_depositor_comments
;
The following automatic conversions were performed:

data item '_symmetry_cell_setting' value 'Monoclinic' was changed to
'monoclinic' in accordance with the
/home/saulius/struct/COD-crude-data/automatic-downloads/DataCite-retrospective/RSC/depositions/lib/dictionaries/cif_core.dic
dictionary named 'cif_core.dic' version 2.4.2 last updated on
2011-04-26.

Automatic conversion script
Id: cif_fix_values 6909 2019-04-08 15:41:33Z antanas 
;
_cod_original_cell_volume 3060.5(17)
_cod_original_sg_symbol_H-M 'P2 1/c'
_cod_database_code 7237322

loop_
_symmetry_equiv_pos_as_xyz
'x, y, z'
'-x, y+1/2, -z+1/2'
'-x, -y, -z'
'x, -y-1/2, z-1/2'

loop_
_atom_site_label
_atom_site_type_symbol
_atom_site_fract_x
_atom_site_fract_y
_atom_site_fract_z
_atom_site_U_iso_or_equiv
_atom_site_adp_type
_atom_site_occupancy
_atom_site_symmetry_multiplicity
_atom_site_calc_flag
_atom_site_refinement_flags
Cu1 Cu 0.30724(3) 0.416118(19) 0.58558(3) 0.05754(18) Uani 1 1 d .
O1 O 0.5355(2) 0.12112(13) 0.6431(3) 0.1037(10) Uani 1 1 d .
O2 O 0.58111(16) 0.18013(11) 0.5123(2) 0.0728(6) Uani 1 1 d .
H2B H 0.6349 0.1597 0.5456 0.109 Uiso 1 1 calc R
O3 O -0.1910(2) 0.34375(14) -0.0238(3) 0.0944(9) Uani 1 1 d .
O4 O -0.23983(17) 0.36288(12) 0.1338(2) 0.0759(7) Uani 1 1 d .
O5 O -0.2513(2) 0.39460(15) 0.3821(3) 0.1070(10) Uani 1 1 d .
H5A H -0.2740 0.4296 0.3986 0.160 Uiso 1 1 d R
H5C H -0.2655 0.3644 0.4225 0.160 Uiso 1 1 d R
O6 O -0.0798(2) 0.31432(13) -0.1763(3) 0.0962(8) Uani 1 1 d .
H6B H -0.1406 0.3280 -0.1934 0.144 Uiso 1 1 d R
H6D H -0.0812 0.2739 -0.1838 0.144 Uiso 1 1 d R
O7 O 0.8009(2) 0.28570(14) 0.5551(3) 0.1018(9) Uani 1 1 d .
H7B H 0.7964 0.2879 0.4779 0.153 Uiso 1 1 d R
H7C H 0.8523 0.3078 0.6037 0.153 Uiso 1 1 d R
C1 C 0.3471(3) 0.48539(15) 0.8407(3) 0.0614(8) Uani 1 1 d .
H1A H 0.4044 0.5047 0.8343 0.074 Uiso 1 1 calc R
C2 C 0.3258(3) 0.49745(16) 0.9469(3) 0.0709(9) Uani 1 1 d .
H2A H 0.3697 0.5243 1.0107 0.085 Uiso 1 1 calc R
C3 C 0.1858(2) 0.43434(15) 0.8683(3) 0.0583(8) Uani 1 1 d .
H3A H 0.1280 0.4160 0.8749 0.070 Uiso 1 1 calc R
C4 C 0.2061(2) 0.42079(12) 0.7601(3) 0.0436(6) Uani 1 1 d .
C5 C 0.1426(2) 0.37768(12) 0.6565(3) 0.0428(6) Uani 1 1 d .
C6 C 0.0503(2) 0.34602(14) 0.6324(3) 0.0572(8) Uani 1 1 d .
H6A H 0.0103 0.3476 0.6808 0.069 Uiso 1 1 calc R
C7 C 0.0310(2) 0.31221(14) 0.5228(3) 0.0576(8) Uani 1 1 d .
H7A H -0.0254 0.2856 0.4818 0.069 Uiso 1 1 calc R
C8 C 0.1248(2) 0.29808(14) 0.3746(3) 0.0514(7) Uani 1 1 d .
H8A H 0.1268 0.3327 0.3187 0.062 Uiso 1 1 calc R
H8B H 0.0675 0.2703 0.3255 0.062 Uiso 1 1 calc R
C9 C 0.2251(2) 0.26072(13) 0.4175(2) 0.0443(6) Uani 1 1 d .
C10 C 0.2472(2) 0.21377(14) 0.5114(3) 0.0572(7) Uani 1 1 d .
H10A H 0.1986 0.2038 0.5451 0.069 Uiso 1 1 calc R
C11 C 0.3400(2) 0.18180(14) 0.5551(3) 0.0592(8) Uani 1 1 d .
H11A H 0.3533 0.1506 0.6181 0.071 Uiso 1 1 calc R
C12 C 0.4146(2) 0.19539(12) 0.5065(3) 0.0482(7) Uani 1 1 d .
C13 C 0.3913(2) 0.24166(14) 0.4119(3) 0.0537(7) Uani 1 1 d .
H13A H 0.4392 0.2512 0.3768 0.064 Uiso 1 1 calc R
C14 C 0.2979(2) 0.27412(14) 0.3682(3) 0.0513(7) Uani 1 1 d .
H14A H 0.2842 0.3053 0.3049 0.062 Uiso 1 1 calc R
C15 C 0.5159(2) 0.16170(15) 0.5600(3) 0.0572(7) Uani 1 1 d .
C16 C 0.5136(2) 0.33976(16) 0.6960(3) 0.0665(9) Uani 1 1 d .
H16A H 0.4969 0.3268 0.7641 0.080 Uiso 1 1 calc R
C17 C 0.6052(3) 0.31833(17) 0.6901(4) 0.0782(11) Uani 1 1 d .
H17A H 0.6484 0.2917 0.7551 0.094 Uiso 1 1 calc R
C18 C 0.5697(2) 0.37309(15) 0.5072(3) 0.0639(8) Uani 1 1 d .
H18A H 0.5869 0.3852 0.4391 0.077 Uiso 1 1 calc R
C19 C 0.4787(2) 0.39657(14) 0.5115(3) 0.0473(7) Uani 1 1 d .
C20 C 0.40916(19) 0.44114(13) 0.4173(2) 0.0446(6) Uani 1 1 d .
C21 C 0.4106(2) 0.47010(15) 0.3077(3) 0.0575(8) Uani 1 1 d .
H21A H 0.4589 0.4641 0.2718 0.069 Uiso 1 1 calc R
C22 C 0.3266(2) 0.50915(15) 0.2638(3) 0.0572(8) Uani 1 1 d .
H22A H 0.3063 0.5350 0.1911 0.069 Uiso 1 1 calc R
C23 C 0.1803(2) 0.53181(14) 0.3333(3) 0.0574(8) Uani 1 1 d .
H23A H 0.1678 0.5705 0.2822 0.069 Uiso 1 1 calc R
H23B H 0.1845 0.5433 0.4184 0.069 Uiso 1 1 calc R
C24 C 0.0907(2) 0.48590(13) 0.2707(3) 0.0484(7) Uani 1 1 d .
C25 C 0.0717(2) 0.45918(15) 0.1518(3) 0.0573(8) Uani 1 1 d .
H25A H 0.1163 0.4678 0.1114 0.069 Uiso 1 1 calc R
C26 C -0.0128(2) 0.41982(15) 0.0921(3) 0.0584(8) Uani 1 1 d .
H26A H -0.0239 0.4017 0.0125 0.070 Uiso 1 1 calc R
C27 C -0.0812(2) 0.40709(13) 0.1503(3) 0.0509(7) Uani 1 1 d .
C28 C -0.0609(2) 0.43260(14) 0.2712(3) 0.0543(7) Uani 1 1 d .
H28A H -0.1047 0.4235 0.3125 0.065 Uiso 1 1 calc R
C29 C 0.0244(2) 0.47164(14) 0.3310(3) 0.0547(7) Uani 1 1 d .
H29A H 0.0374 0.4884 0.4121 0.066 Uiso 1 1 calc R
C30 C -0.1772(2) 0.36847(16) 0.0793(3) 0.0619(8) Uani 1 1 d .
N1 N 0.2451(2) 0.47222(15) 0.9619(2) 0.0691(8) Uani 1 1 d .
N2 N 0.28795(18) 0.44672(11) 0.7463(2) 0.0488(6) Uani 1 1 d .
N3 N 0.17859(16) 0.36440(9) 0.5659(2) 0.0398(5) Uani 1 1 d .
N4 N 0.10805(15) 0.32403(10) 0.4841(2) 0.0450(5) Uani 1 1 d .
N5 N 0.6325(2) 0.33438(15) 0.5960(3) 0.0739(8) Uani 1 1 d .
N6 N 0.44936(17) 0.37848(11) 0.6062(2) 0.0504(6) Uani 1 1 d .
N7 N 0.32681(16) 0.46116(10) 0.4389(2) 0.0432(5) Uani 1 1 d .
N8 N 0.27815(17) 0.50355(11) 0.3443(2) 0.0474(5) Uani 1 1 d .

loop_
_atom_site_aniso_label
_atom_site_aniso_U_11
_atom_site_aniso_U_22
_atom_site_aniso_U_33
_atom_site_aniso_U_23
_atom_site_aniso_U_13
_atom_site_aniso_U_12
Cu1 0.0528(3) 0.0779(3) 0.0558(3) -0.00534(17) 0.0362(2) -0.01234(17)
O1 0.0746(17) 0.109(2) 0.145(3) 0.062(2) 0.0624(17) 0.0420(16)
O2 0.0492(13) 0.0945(16) 0.0800(15) 0.0174(13) 0.0314(12) 0.0219(12)
O3 0.0694(16) 0.137(2) 0.0905(19) -0.0480(17) 0.0457(15) -0.0482(16)
O4 0.0500(13) 0.1031(18) 0.0821(16) -0.0123(13) 0.0343(12) -0.0209(12)
O5 0.130(3) 0.116(2) 0.097(2) -0.0028(18) 0.067(2) -0.0076(19)
O6 0.0825(18) 0.105(2) 0.117(2) 0.0149(17) 0.0567(17) 0.0163(15)
O7 0.0809(19) 0.105(2) 0.134(2) 0.0129(18) 0.0574(18) 0.0028(15)
C1 0.069(2) 0.0629(19) 0.0546(18) -0.0105(15) 0.0274(16) -0.0113(16)
C2 0.081(2) 0.075(2) 0.0478(18) -0.0132(16) 0.0169(17) 0.0065(19)
C3 0.0600(19) 0.074(2) 0.0499(17) 0.0038(15) 0.0317(15) 0.0113(16)
C4 0.0462(16) 0.0471(14) 0.0429(15) 0.0064(11) 0.0233(13) 0.0095(12)
C5 0.0428(15) 0.0450(14) 0.0491(15) 0.0068(12) 0.0272(12) 0.0061(11)
C6 0.0468(17) 0.0633(18) 0.075(2) 0.0001(16) 0.0388(16) -0.0022(14)
C7 0.0371(15) 0.0573(17) 0.081(2) -0.0026(16) 0.0257(15) -0.0072(13)
C8 0.0405(15) 0.0598(17) 0.0485(16) -0.0090(13) 0.0121(13) 0.0052(13)
C9 0.0379(14) 0.0473(15) 0.0446(15) -0.0117(12) 0.0130(11) 0.0026(11)
C10 0.0492(17) 0.0608(17) 0.071(2) 0.0069(15) 0.0335(15) 0.0046(14)
C11 0.0577(18) 0.0542(17) 0.070(2) 0.0144(15) 0.0302(16) 0.0112(14)
C12 0.0448(15) 0.0477(15) 0.0517(16) -0.0066(12) 0.0188(13) 0.0048(12)
C13 0.0487(17) 0.0656(18) 0.0573(17) -0.0016(14) 0.0320(14) 0.0034(14)
C14 0.0525(17) 0.0568(16) 0.0453(15) 0.0035(13) 0.0201(13) 0.0078(13)
C15 0.0525(18) 0.0569(17) 0.0677(19) 0.0018(15) 0.0298(15) 0.0104(14)
C16 0.060(2) 0.071(2) 0.061(2) 0.0070(16) 0.0163(16) -0.0017(16)
C17 0.050(2) 0.079(2) 0.091(3) 0.010(2) 0.0124(19) 0.0034(17)
C18 0.0469(18) 0.070(2) 0.076(2) -0.0128(17) 0.0261(16) -0.0049(15)
C19 0.0364(15) 0.0589(16) 0.0493(16) -0.0116(13) 0.0201(13) -0.0103(12)
C20 0.0363(14) 0.0605(16) 0.0400(14) -0.0127(12) 0.0183(12) -0.0148(12)
C21 0.0535(18) 0.086(2) 0.0435(16) -0.0098(15) 0.0305(14) -0.0171(16)
C22 0.0581(19) 0.076(2) 0.0372(15) 0.0017(13) 0.0192(14) -0.0171(16)
C23 0.0481(17) 0.0555(16) 0.0611(19) -0.0045(14) 0.0139(14) 0.0000(13)
C24 0.0402(14) 0.0522(16) 0.0463(15) 0.0023(12) 0.0101(12) 0.0029(12)
C25 0.0443(16) 0.082(2) 0.0477(17) -0.0046(14) 0.0202(13) -0.0137(15)
C26 0.0488(17) 0.081(2) 0.0458(16) -0.0071(14) 0.0191(14) -0.0125(15)
C27 0.0328(14) 0.0586(17) 0.0584(18) 0.0028(13) 0.0150(13) 0.0003(12)
C28 0.0430(16) 0.0651(18) 0.0597(19) 0.0058(14) 0.0258(14) 0.0032(13)
C29 0.0484(16) 0.0675(18) 0.0482(16) -0.0009(14) 0.0193(14) 0.0085(14)
C30 0.0439(17) 0.068(2) 0.073(2) -0.0023(16) 0.0235(16) -0.0047(14)
N1 0.0762(19) 0.087(2) 0.0461(15) -0.0054(14) 0.0269(14) 0.0142(16)
N2 0.0538(14) 0.0515(13) 0.0471(13) -0.0038(11) 0.0263(11) -0.0061(11)
N3 0.0366(11) 0.0433(11) 0.0430(12) -0.0023(9) 0.0197(10) -0.0002(9)
N4 0.0332(11) 0.0502(12) 0.0506(13) -0.0045(10) 0.0157(10) -0.0003(10)
N5 0.0471(15) 0.0762(18) 0.096(2) -0.0065(17) 0.0265(16) -0.0005(14)
N6 0.0426(13) 0.0626(15) 0.0458(13) -0.0044(11) 0.0173(11) -0.0083(11)
N7 0.0360(12) 0.0557(13) 0.0398(12) -0.0049(10) 0.0172(10) -0.0086(10)
N8 0.0437(13) 0.0572(13) 0.0378(12) -0.0031(10) 0.0124(10) -0.0113(10)

loop_
_atom_type_symbol
_atom_type_description
_atom_type_scat_dispersion_real
_atom_type_scat_dispersion_imag
_atom_type_scat_source
C C 0.0033 0.0016 'International Tables Vol C Tables 4.2.6.8 and 6.1.1.4'
H H 0.0000 0.0000 'International Tables Vol C Tables 4.2.6.8 and 6.1.1.4'
N N 0.0061 0.0033 'International Tables Vol C Tables 4.2.6.8 and 6.1.1.4'
O O 0.0106 0.0060 'International Tables Vol C Tables 4.2.6.8 and 6.1.1.4'
Cu Cu 0.3201 1.2651 'International Tables Vol C Tables 4.2.6.8 and 6.1.1.4'

loop_
_geom_angle_atom_site_label_1
_geom_angle_atom_site_label_2
_geom_angle_atom_site_label_3
_geom_angle
N7 Cu1 N2 133.89(9)
N7 Cu1 N3 124.19(8)
N2 Cu1 N3 80.67(8)
N7 Cu1 N6 80.17(9)
N2 Cu1 N6 118.81(9)
N3 Cu1 N6 125.74(9)
N2 C1 C2 121.8(3)
N1 C2 C1 122.5(3)
N1 C3 C4 122.7(3)
N2 C4 C3 120.5(3)
N2 C4 C5 115.8(2)
C3 C4 C5 123.6(3)
N3 C5 C6 111.1(2)
N3 C5 C4 116.2(2)
C6 C5 C4 132.7(2)
C7 C6 C5 105.1(3)
N4 C7 C6 107.8(2)
N4 C8 C9 111.5(2)
C14 C9 C10 118.4(3)
C14 C9 C8 120.9(3)
C10 C9 C8 120.6(3)
C11 C10 C9 120.9(3)
C10 C11 C12 121.1(3)
C13 C12 C11 117.6(3)
C13 C12 C15 122.8(3)
C11 C12 C15 119.6(3)
C14 C13 C12 121.3(3)
C9 C14 C13 120.7(3)
O1 C15 O2 123.3(3)
O1 C15 C12 122.2(3)
O2 C15 C12 114.5(3)
N6 C16 C17 121.4(3)
N5 C17 C16 122.2(3)
N5 C18 C19 122.6(3)
N6 C19 C18 120.4(3)
N6 C19 C20 115.5(2)
C18 C19 C20 124.0(3)
N7 C20 C21 110.2(3)
N7 C20 C19 116.3(2)
C21 C20 C19 133.4(3)
C22 C21 C20 105.7(3)
N8 C22 C21 107.6(3)
N8 C23 C24 111.4(2)
C25 C24 C29 118.9(3)
C25 C24 C23 120.9(3)
C29 C24 C23 120.2(3)
C24 C25 C26 120.9(3)
C25 C26 C27 120.4(3)
C28 C27 C26 118.8(3)
C28 C27 C30 121.5(3)
C26 C27 C30 119.6(3)
C27 C28 C29 120.4(3)
C24 C29 C28 120.6(3)
O3 C30 O4 123.3(3)
O3 C30 C27 120.5(3)
O4 C30 C27 116.2(3)
C3 N1 C2 116.0(3)
C1 N2 C4 116.5(2)
C1 N2 Cu1 129.7(2)
C4 N2 Cu1 113.70(17)
C5 N3 N4 104.7(2)
C5 N3 Cu1 113.25(17)
N4 N3 Cu1 141.64(17)
C7 N4 N3 111.2(2)
C7 N4 C8 129.3(2)
N3 N4 C8 119.5(2)
C17 N5 C18 116.8(3)
C16 N6 C19 116.5(3)
C16 N6 Cu1 130.5(2)
C19 N6 Cu1 112.99(19)
C20 N7 N8 105.4(2)
C20 N7 Cu1 114.40(18)
N8 N7 Cu1 140.00(17)
C22 N8 N7 111.1(2)
C22 N8 C23 128.6(3)
N7 N8 C23 120.0(2)

loop_
_geom_bond_atom_site_label_1
_geom_bond_atom_site_label_2
_geom_bond_distance
Cu1 N7 2.020(2)
Cu1 N2 2.044(2)
Cu1 N3 2.046(2)
Cu1 N6 2.077(2)
O1 C15 1.215(4)
O2 C15 1.294(3)
O3 C30 1.218(4)
O4 C30 1.267(4)
C1 N2 1.335(4)
C1 C2 1.372(4)
C2 N1 1.325(5)
C3 N1 1.321(4)
C3 C4 1.391(4)
C4 N2 1.339(3)
C4 C5 1.468(4)
C5 N3 1.341(3)
C5 C6 1.386(4)
C6 C7 1.358(4)
C7 N4 1.344(4)
C8 N4 1.455(3)
C8 C9 1.516(4)
C9 C14 1.377(4)
C9 C10 1.388(4)
C10 C11 1.374(4)
C11 C12 1.395(4)
C12 C13 1.383(4)
C12 C15 1.488(4)
C13 C14 1.386(4)
C16 N6 1.333(4)
C16 C17 1.393(5)
C17 N5 1.311(5)
C18 N5 1.320(4)
C18 C19 1.392(4)
C19 N6 1.346(4)
C19 C20 1.461(4)
C20 N7 1.344(3)
C20 C21 1.386(4)
C21 C22 1.359(4)
C22 N8 1.343(3)
C23 N8 1.460(4)
C23 C24 1.519(4)
C24 C25 1.381(4)
C24 C29 1.389(4)
C25 C26 1.383(4)
C26 C27 1.393(4)
C27 C28 1.387(4)
C27 C30 1.505(4)
C28 C29 1.387(4)
N3 N4 1.352(3)
N7 N8 1.348(3)
